data_7720024
loop_
_publ_author_name
'Gao, Shuang'
'Wang, Zhen-Wen'
'Yang, Guo-Yu'

_publ_section_title
;
 Synthesis, structures and catalytic properties of two organic-inorganic
 hybrid polyoxometalates built from {Ni<sub>6</sub>PW<sub>9</sub>} units.
;
_journal_issue 9
_journal_name_full 'Dalton transactions (Cambridge, England : 2003)'
_journal_page_first 3733
_journal_page_last 3738
_journal_paper_doi 10.1039/d5dt03040d
_journal_volume 55
_journal_year 2026
_chemical_formula_moiety 'C12 H20 N4 Ni6 O46 P W9, C4 H16 N4 Ni, 3(O)'
_chemical_formula_sum 'C16 H36 N8 Ni7 O49 P W9'
_chemical_formula_weight 3221.12
_space_group_crystal_system orthorhombic
_space_group_IT_number 19
_space_group_name_Hall 'P 2ac 2ab'
_space_group_name_H-M_alt 'P 21 21 21'
_atom_sites_solution_hydrogens geom
_audit_creation_date 2025-09-28
_audit_creation_method
;
Olex2 1.5
(compiled 2025.05.31 svn.r86d253d1 for OlexSys, GUI svn.r7254)
;
_audit_update_record
;
2025-10-27 deposited with the CCDC.	2026-02-02 downloaded from the CCDC.
;
_cell_angle_alpha 90
_cell_angle_beta 90
_cell_angle_gamma 90
_cell_formula_units_Z 4
_cell_length_a 13.4167(12)
_cell_length_b 13.7245(18)
_cell_length_c 35.498(5)
_cell_measurement_reflns_used 3568
_cell_measurement_temperature 293(2)
_cell_measurement_theta_max 25.7920
_cell_measurement_theta_min 3.7590
_cell_volume 6536.5(14)
_computing_cell_refinement
;
CrysAlisPro, Agilent Technologies,
Version 1.171.37.35h (release 09-02-2015 CrysAlis171 .NET)
(compiled Feb  9 2015,16:26:32)
;
_computing_data_collection
;
CrysAlisPro, Agilent Technologies,
Version 1.171.37.35h (release 09-02-2015 CrysAlis171 .NET)
(compiled Feb  9 2015,16:26:32)
;
_computing_data_reduction
;
CrysAlisPro, Agilent Technologies,
Version 1.171.37.35h (release 09-02-2015 CrysAlis171 .NET)
(compiled Feb  9 2015,16:26:32)
;
_computing_molecular_graphics 'Olex2 1.5 (Dolomanov et al., 2009)'
_computing_publication_material 'Olex2 1.5 (Dolomanov et al., 2009)'
_computing_structure_refinement 'SHELXL 2018/3 (Sheldrick, 2015)'
_computing_structure_solution 'SHELXT  (Sheldrick, 2015)'
_diffrn_ambient_temperature 293(2)
_diffrn_detector 'CCD plate'
_diffrn_detector_area_resol_mean 10.4159
_diffrn_detector_type Atlas
_diffrn_measured_fraction_theta_full 0.996
_diffrn_measured_fraction_theta_max 0.923
_diffrn_measurement_details
;
#__ type_ start__ end____ width___ exp.time_
  1 omega  -18.00   31.00   1.0000   45.0000
omega____ theta____ kappa____ phi______ frames
    -       10.4112   57.0000   30.0000 49

#__ type_ start__ end____ width___ exp.time_
  2 omega   -8.00   58.00   1.0000   45.0000
omega____ theta____ kappa____ phi______ frames
    -       10.4112   38.0000 -180.0000 66

#__ type_ start__ end____ width___ exp.time_
  3 omega   -9.00   74.00   1.0000   45.0000
omega____ theta____ kappa____ phi______ frames
    -       10.4112   57.0000   60.0000 83

#__ type_ start__ end____ width___ exp.time_
  4 omega  -18.00   45.00   1.0000   45.0000
omega____ theta____ kappa____ phi______ frames
    -       10.4112   57.0000 -120.0000 63

#__ type_ start__ end____ width___ exp.time_
  5 omega  -47.00   30.00   1.0000   45.0000
omega____ theta____ kappa____ phi______ frames
    -       10.4112  -57.0000 -120.0000 77
;
_diffrn_measurement_device 'four-circle diffractometer'
_diffrn_measurement_device_type 'Xcalibur, Atlas, Gemini ultra'
_diffrn_measurement_method '\w scans'
_diffrn_orient_matrix_UB_11 0.0049732000
_diffrn_orient_matrix_UB_12 -0.0508636000
_diffrn_orient_matrix_UB_13 -0.0029233000
_diffrn_orient_matrix_UB_21 0.0153035000
_diffrn_orient_matrix_UB_22 -0.0059004000
_diffrn_orient_matrix_UB_23 0.0189971000
_diffrn_orient_matrix_UB_31 -0.0503860000
_diffrn_orient_matrix_UB_32 -0.0068147000
_diffrn_orient_matrix_UB_33 0.0054577000
_diffrn_radiation_monochromator graphite
_diffrn_radiation_probe x-ray
_diffrn_radiation_type 'Mo K\a'
_diffrn_radiation_wavelength 0.71073
_diffrn_reflns_av_R_equivalents 0.1403
_diffrn_reflns_av_unetI/netI 0.1901
_diffrn_reflns_Laue_measured_fraction_full 0.996
_diffrn_reflns_Laue_measured_fraction_max 0.923
_diffrn_reflns_limit_h_max 18
_diffrn_reflns_limit_h_min -18
_diffrn_reflns_limit_k_max 18
_diffrn_reflns_limit_k_min -18
_diffrn_reflns_limit_l_max 47
_diffrn_reflns_limit_l_min -43
_diffrn_reflns_number 59252
_diffrn_reflns_point_group_measured_fraction_full 0.998
_diffrn_reflns_point_group_measured_fraction_max 0.877
_diffrn_reflns_theta_full 25.242
_diffrn_reflns_theta_max 29.677
_diffrn_reflns_theta_min 3.335
_diffrn_source 'Enhance (Mo) X-ray Source'
_exptl_absorpt_coefficient_mu 17.854
_exptl_absorpt_correction_T_max 1.00000
_exptl_absorpt_correction_T_min 0.88194
_exptl_absorpt_correction_type multi-scan
_exptl_absorpt_process_details
;
CrysAlisPro, Agilent Technologies,
Version 1.171.37.35h (release 09-02-2015 CrysAlis171 .NET)
(compiled Feb  9 2015,16:26:32)
Empirical absorption correction using spherical harmonics,
 implemented in SCALE3 ABSPACK scaling algorithm.
;
_exptl_crystal_colour 'clear light green'
_exptl_crystal_colour_lustre clear
_exptl_crystal_colour_modifier light
_exptl_crystal_colour_primary green
_exptl_crystal_density_diffrn 3.273
_exptl_crystal_description block
_exptl_crystal_F_000 5828
_exptl_crystal_size_max 0.1
_exptl_crystal_size_mid 0.1
_exptl_crystal_size_min 0.1
_refine_diff_density_max 2.446
_refine_diff_density_min -2.970
_refine_diff_density_rms 0.452
_refine_ls_abs_structure_details
;
 Refined as an inversion twin.
;
_refine_ls_abs_structure_Flack 0.15(2)
_refine_ls_extinction_method none
_refine_ls_goodness_of_fit_ref 0.982
_refine_ls_hydrogen_treatment constr
_refine_ls_matrix_type full
_refine_ls_number_parameters 801
_refine_ls_number_reflns 16247
_refine_ls_number_restraints 5790
_refine_ls_restrained_S_all 0.841
_refine_ls_R_factor_all 0.1465
_refine_ls_R_factor_gt 0.0665
_refine_ls_shift/su_max 0.001
_refine_ls_shift/su_mean 0.000
_refine_ls_structure_factor_coef Fsqd
_refine_ls_weighting_details 'w=1/[\s^2^(Fo^2^)+(0.0424P)^2^] where P=(Fo^2^+2Fc^2^)/3'
_refine_ls_weighting_scheme calc
_refine_ls_wR_factor_gt 0.1171
_refine_ls_wR_factor_ref 0.1497
_reflns_Friedel_coverage 0.742
_reflns_Friedel_fraction_full 0.999
_reflns_Friedel_fraction_max 0.823
_reflns_number_gt 9187
_reflns_number_total 16247
_reflns_threshold_expression 'I > 2\s(I)'
_cod_data_source_file d5dt03040d2.cif
_cod_data_source_block 2
_cod_depositor_comments 'Adding full bibliography for 7720023--7720024.cif.'
_cod_database_code 7720024
_shelx_shelxl_version_number 2018/3
_shelx_space_group_comment
;
The symmetry employed for this shelxl refinement is uniquely defined
by the following loop, which should always be used as a source of
symmetry information in preference to the above space-group names.
They are only intended as comments.
;
_shelx_estimated_absorpt_t_max 0.268
_shelx_estimated_absorpt_t_min 0.268
_olex2_refinement_description
;
1. Twinned data refinement
 Scales: 0.85307
 0.14693
2. Restrained distances
 C11-C10 = C9-C8 = C33-C13 = C15-C14
 1.52 with sigma of 0.01
 C11-N4 = C10-N3 = C9-N2 = C8-N1 = C15-N8 = C14-N7 = C33-N5 = C13-N6
 1.47 with sigma of 0.01
 C2-C1
 1.52 with sigma of 0.001
 C4-C16
 1.5 with sigma of 0.001
 C13-C33 = C15-C14
 1.51 with sigma of 0.001
 C9-C8 = C11-C10
 1.51 with sigma of 0.001
3. Uiso/Uaniso restraints and constraints
O1 \\sim O2 \\sim O3 \\sim O4 \\sim O5 \\sim O6 \\sim O7 \\sim O8 \\sim O9
\\sim O10 \\sim O11 \\sim O12 \\sim O13 \\sim O14 \\sim O15 \\sim O16 \\sim O17
\\sim O18 \\sim O19 \\sim O20 \\sim O21 \\sim O22 \\sim O23 \\sim O24 \\sim O25
\\sim O26 \\sim O27 \\sim O28 \\sim O29 \\sim O30 \\sim O31 \\sim O32 \\sim O33
\\sim O34 \\sim O35 \\sim O36 \\sim O37 \\sim O38 \\sim O39 \\sim O40 \\sim O41
\\sim O42 \\sim O1W \\sim O2W \\sim O3W \\sim O4W \\sim O7W \\sim O6W \\sim
O5W: within 8A with sigma of 0.01 and sigma for terminal atoms of 0.02 within 8A
N1 \\sim N2 \\sim N3 \\sim N4 \\sim N5 \\sim N6 \\sim N7 \\sim N8: within 8A
with sigma of 0.01 and sigma for terminal atoms of 0.02 within 8A
C1 \\sim C2 \\sim C3 \\sim C4 \\sim C5 \\sim C6 \\sim C7 \\sim C8 \\sim C9
\\sim C10 \\sim C11 \\sim C16 \\sim C13 \\sim C14 \\sim C15 \\sim C33: within
8A with sigma of 0.01 and sigma for terminal atoms of 0.02 within 8A
Uanis(O2) \\sim Ueq, Uanis(O33) \\sim Ueq, Uanis(O6W) \\sim Ueq, Uanis(O7W)
\\sim Ueq, Uanis(O5) \\sim Ueq, Uanis(O16) \\sim Ueq, Uanis(O36) \\sim Ueq,
Uanis(O35) \\sim Ueq, Uanis(C3) \\sim Ueq, Uanis(C4) \\sim Ueq, Uanis(C7) \\sim
Ueq, Uanis(O42) \\sim Ueq, Uanis(N1) \\sim Ueq, Uanis(C16) \\sim Ueq, Uanis(C9)
\\sim Ueq, Uanis(C33) \\sim Ueq, Uanis(O4W) \\sim Ueq: with sigma of 0.001 and
sigma for terminal atoms of 0.002
Uanis(N2) \\sim Ueq, Uanis(C15) \\sim Ueq, Uanis(N8) \\sim Ueq, Uanis(O3W)
\\sim Ueq, Uanis(O2W) \\sim Ueq, Uanis(C6) \\sim Ueq: with sigma of 0.001 and
sigma for terminal atoms of 0.002
Uanis(C10) \\sim Ueq, Uanis(C11) \\sim Ueq: with sigma of 0.01 and sigma for
terminal atoms of 0.02
Uanis(P1) \\sim Ueq: with sigma of 0.01 and sigma for terminal atoms of 0.02
4.a Secondary CH2 refined with riding coordinates:
 N1(H1A,H1B), N2(H2A,H2B), N3(H3A,H3B), N4(H4A,H4B), C8(H8A,H8B), C9(H9A,H9B),
 C10(H10A,H10B), C11(H11A,H11B), N5(H5A,H5B), N6(H6A,H6B), N7(H7A,H7B), N8(H8C,
 H8D), C13(H13A,H13B), C14(H14A,H14B), C15(H15A,H15B), C33(H33A,H33B)
4.b Aromatic/amide H refined with riding coordinates:
 C3(H3), C5(H5), C7(H7)
4.c Fitted hexagon refined as free rotating group:
 C2(C3,C4,C5,C6,C7)
4.d Idealised tetrahedral OH refined as rotating group:
 O42(H42)
;
_olex2_submission_special_instructions 'No special instructions were received'

loop_
_space_group_symop_operation_xyz
'x, y, z'
'-x+1/2, -y, z+1/2'
'x+1/2, -y+1/2, -z'
'-x, y+1/2, -z+1/2'

loop_
_atom_site_label
_atom_site_type_symbol
_atom_site_fract_x
_atom_site_fract_y
_atom_site_fract_z
_atom_site_U_iso_or_equiv
_atom_site_adp_type
_atom_site_occupancy
_atom_site_site_symmetry_order
_atom_site_calc_flag
_atom_site_refinement_flags_posn
_atom_site_refinement_flags_adp
_atom_site_refinement_flags_occupancy
_atom_site_disorder_assembly
_atom_site_disorder_group
W1 W 0.51264(9) 0.03800(11) 0.94605(4) 0.0321(3) Uani 1 1 d . . . . .
W2 W 0.65347(9) 0.16196(10) 0.88165(4) 0.0271(3) Uani 1 1 d . . . . .
W3 W 0.53295(8) 0.26786(10) 0.79843(4) 0.0243(3) Uani 1 1 d . . . . .
W4 W 0.28174(9) 0.24886(10) 0.78541(4) 0.0258(3) Uani 1 1 d . . . . .
W5 W 0.13015(9) 0.11834(10) 0.85513(4) 0.0270(3) Uani 1 1 d . . . . .
W6 W 0.24013(9) 0.01415(10) 0.93213(4) 0.0296(3) Uani 1 1 d . . . . .
W7 W 0.49439(9) 0.28831(11) 0.93996(4) 0.0318(3) Uani 1 1 d . . . . .
W8 W 0.37452(9) 0.39946(10) 0.85585(4) 0.0279(3) Uani 1 1 d . . . . .
W9 W 0.22159(9) 0.26514(10) 0.92535(4) 0.0284(3) Uani 1 1 d . . . . .
Ni1 Ni 0.4111(3) -0.1769(3) 0.90947(14) 0.0367(11) Uani 1 1 d . . . . .
Ni2 Ni 0.3048(3) -0.0792(3) 0.84240(12) 0.0264(10) Uani 1 1 d . . . . .
Ni3 Ni 0.5386(3) -0.0594(3) 0.85212(12) 0.0269(10) Uani 1 1 d . . . . .
Ni4 Ni 0.1985(3) -0.0045(3) 0.77384(12) 0.0279(10) Uani 1 1 d . . . . .
Ni5 Ni 0.4275(3) 0.0351(3) 0.78213(12) 0.0257(9) Uani 1 1 d . . . . .
Ni6 Ni 0.6597(3) 0.0435(3) 0.79457(12) 0.0253(9) Uani 1 1 d . . . . .
P1 P 0.3940(5) 0.1372(5) 0.8648(2) 0.0123(15) Uani 1 1 d . U . . .
O1 O 0.4250(15) -0.1621(17) 0.8526(7) 0.0342(16) Uani 1 1 d . U . . .
O2 O 0.3258(15) -0.0738(16) 0.7865(7) 0.0342(16) Uani 1 1 d . U . . .
O3 O 0.5428(15) -0.0517(16) 0.7942(6) 0.0345(15) Uani 1 1 d . U . . .
O4 O 0.5081(15) -0.0567(16) 0.9100(6) 0.0356(16) Uani 1 1 d . U . . .
O5 O 0.6261(15) 0.0605(16) 0.8519(7) 0.0349(15) Uani 1 1 d . U . . .
O6 O 0.5335(15) 0.1434(16) 0.7858(6) 0.0348(15) Uani 1 1 d . U . . .
O7 O 0.3067(15) 0.1213(16) 0.7762(6) 0.0349(16) Uani 1 1 d . U . . .
O8 O 0.1972(15) 0.0243(17) 0.8313(6) 0.0347(16) Uani 1 1 d . U . . .
O9 O 0.2930(16) -0.0763(16) 0.9005(6) 0.0351(16) Uani 1 1 d . U . . .
O10 O 0.3730(15) 0.0413(16) 0.9511(6) 0.0357(16) Uani 1 1 d . U . . .
O11 O 0.5549(15) -0.0220(17) 0.9853(6) 0.037(3) Uani 1 1 d . U . . .
O12 O 0.6389(15) 0.0813(16) 0.9255(7) 0.0359(15) Uani 1 1 d . U . . .
O13 O 0.7793(15) 0.1765(16) 0.8793(6) 0.035(2) Uani 1 1 d . U . . .
O14 O 0.6105(15) 0.2481(16) 0.8428(6) 0.0348(16) Uani 1 1 d . U . . .
O15 O 0.6213(15) 0.3131(16) 0.7706(6) 0.033(3) Uani 1 1 d . U . . .
O16 O 0.4155(15) 0.2885(16) 0.7670(6) 0.0347(15) Uani 1 1 d . U . . .
O17 O 0.2102(16) 0.2852(16) 0.7486(6) 0.036(3) Uani 1 1 d . U . . .
O18 O 0.1801(14) 0.2132(16) 0.8227(6) 0.0348(16) Uani 1 1 d . U . . .
O19 O 0.0113(15) 0.1105(16) 0.8414(6) 0.036(3) Uani 1 1 d . U . . .
O20 O 0.1279(15) 0.0404(16) 0.8999(6) 0.0346(16) Uani 1 1 d . U . . .
O21 O 0.1885(15) -0.0557(16) 0.9675(6) 0.036(3) Uani 1 1 d . U . . .
O22 O 0.5082(15) 0.1765(17) 0.9675(6) 0.0355(15) Uani 1 1 d . U . . .
O23 O 0.6208(15) 0.2699(16) 0.9167(6) 0.0357(15) Uani 1 1 d . U . . .
O24 O 0.4863(15) 0.3896(16) 0.8229(6) 0.0349(16) Uani 1 1 d . U . . .
O25 O 0.2928(15) 0.3706(16) 0.8134(6) 0.0349(16) Uani 1 1 d . U . . .
O26 O 0.1179(15) 0.2228(16) 0.8923(6) 0.0350(16) Uani 1 1 d . U . . .
O27 O 0.2068(15) 0.1469(16) 0.9517(6) 0.0350(16) Uani 1 1 d . U . . .
O28 O 0.3564(15) 0.2748(16) 0.9458(6) 0.0351(15) Uani 1 1 d . U . . .
O29 O 0.4620(15) 0.3649(16) 0.8962(6) 0.0348(15) Uani 1 1 d . U . . .
O30 O 0.2697(15) 0.3488(16) 0.8873(6) 0.0348(16) Uani 1 1 d . U . . .
O31 O 0.5254(15) 0.3743(17) 0.9727(6) 0.036(3) Uani 1 1 d . U . . .
O32 O 0.3622(15) 0.5206(16) 0.8597(6) 0.036(3) Uani 1 1 d . U . . .
O33 O 0.1603(15) 0.3400(16) 0.9539(6) 0.034(3) Uani 1 1 d . U . . .
O34 O 0.4104(15) 0.0400(17) 0.8437(6) 0.0348(15) Uani 1 1 d . U . . .
O35 O 0.4779(15) 0.1504(16) 0.8952(6) 0.0349(15) Uani 1 1 d . U . . .
O36 O 0.3968(15) 0.2242(16) 0.8378(6) 0.0347(15) Uani 1 1 d . U . . .
O37 O 0.2937(15) 0.1355(16) 0.8850(6) 0.0351(15) Uani 1 1 d . U . . .
O38 O 0.7523(15) -0.0568(17) 0.8120(7) 0.0354(17) Uani 1 1 d . U . . .
O39 O 0.6655(15) -0.1453(16) 0.8541(7) 0.0350(16) Uani 1 1 d . U . . .
O40 O 1.1098(15) -0.1252(16) 0.7908(7) 0.036(3) Uani 1 1 d . U . . .
O41 O 1.1964(15) -0.1829(17) 0.8402(6) 0.035(3) Uani 1 1 d . U . . .
O42 O 0.9267(18) -0.3492(18) 0.9183(7) 0.045(4) Uani 1 1 d . U . . .
H42 H 0.948641 -0.325609 0.937848 0.067 Uiso 1 1 calc R U . . .
O1W O 0.4443(15) 0.0335(17) 0.7241(6) 0.036(3) Uani 1 1 d . U . . .
O2W O 0.5384(16) -0.2721(18) 0.9140(7) 0.044(3) Uani 1 1 d . U . . .
O3W O 0.3951(16) -0.1948(18) 0.9684(7) 0.044(3) Uani 1 1 d . U . . .
O4W O 0.3048(16) -0.2935(18) 0.9022(7) 0.042(3) Uani 1 1 d . U . . .
N1 N 0.780(2) 0.141(2) 0.7934(7) 0.044(4) Uani 1 1 d D U . . .
H1A H 0.761022 0.198135 0.802622 0.053 Uiso 1 1 calc R U . . .
H1B H 0.829091 0.118013 0.807817 0.053 Uiso 1 1 calc R U . . .
N2 N 0.6865(16) 0.035(2) 0.7383(8) 0.037(5) Uani 1 1 d D U . . .
H2A H 0.680292 -0.027090 0.730882 0.044 Uiso 1 1 calc R U . . .
H2B H 0.641698 0.070001 0.725927 0.044 Uiso 1 1 calc R U . . .
N3 N 0.2149(19) -0.0229(19) 0.7152(8) 0.038(5) Uani 1 1 d D U . . .
H3A H 0.278841 -0.020734 0.708635 0.046 Uiso 1 1 calc R U . . .
H3B H 0.189285 -0.079574 0.707823 0.046 Uiso 1 1 calc R U . . .
N4 N 0.074(2) 0.073(2) 0.7585(7) 0.042(6) Uani 1 1 d D U . . .
H4A H 0.020467 0.048337 0.769884 0.050 Uiso 1 1 calc R U . . .
H4B H 0.080328 0.134876 0.765935 0.050 Uiso 1 1 calc R U . . .
C1 C 0.7466(17) -0.119(2) 0.8364(11) 0.052(3) Uani 1 1 d D U . . .
C2 C 0.8430(12) -0.1686(18) 0.8482(7) 0.051(4) Uani 1 1 d DG U . . .
C3 C 0.9318(15) -0.1507(17) 0.8293(6) 0.052(4) Uani 1 1 d G U . . .
H3 H 0.933009 -0.107743 0.809086 0.062 Uiso 1 1 calc R U . . .
C4 C 1.0190(12) -0.1969(19) 0.8407(7) 0.050(4) Uani 1 1 d DG U . . .
C5 C 1.0172(13) -0.2611(18) 0.8710(7) 0.052(4) Uani 1 1 d G U . . .
H5 H 1.075484 -0.291988 0.878656 0.063 Uiso 1 1 calc R U . . .
C6 C 0.9283(17) -0.2790(17) 0.8899(6) 0.053(4) Uani 1 1 d G U . . .
C7 C 0.8412(12) -0.2328(19) 0.8785(7) 0.052(4) Uani 1 1 d G U . . .
H7 H 0.781747 -0.244836 0.891161 0.062 Uiso 1 1 calc R U . . .
C8 C 0.816(3) 0.153(2) 0.7547(7) 0.053(3) Uani 1 1 d D U . . .
H8A H 0.888084 0.158988 0.754994 0.063 Uiso 1 1 calc R U . . .
H8B H 0.789114 0.213228 0.744457 0.063 Uiso 1 1 calc R U . . .
C9 C 0.7871(19) 0.070(2) 0.7292(9) 0.054(4) Uani 1 1 d D U . . .
H9A H 0.789083 0.090922 0.703197 0.065 Uiso 1 1 calc R U . . .
H9B H 0.834484 0.016833 0.732206 0.065 Uiso 1 1 calc R U . . .
C10 C 0.1595(17) 0.059(2) 0.6985(9) 0.046(8) Uani 1 1 d D U . . .
H10A H 0.150109 0.047788 0.671760 0.056 Uiso 1 1 calc R U . . .
H10B H 0.197536 0.118826 0.701464 0.056 Uiso 1 1 calc R U . . .
C11 C 0.0593(18) 0.070(3) 0.7174(7) 0.048(8) Uani 1 1 d D U . . .
H11A H 0.027434 0.129907 0.708962 0.057 Uiso 1 1 calc R U . . .
H11B H 0.016588 0.015918 0.710741 0.057 Uiso 1 1 calc R U . . .
C16 C 1.1149(17) -0.164(3) 0.8231(10) 0.051(4) Uani 1 1 d D U . . .
Ni7 Ni 0.8701(3) 0.2142(4) 0.95763(13) 0.0435(13) Uani 1 1 d . . . . .
N5 N 0.963(2) 0.1144(19) 0.9449(9) 0.049(5) Uani 1 1 d D U . . .
H5A H 0.988966 0.125910 0.922186 0.058 Uiso 1 1 calc R U . . .
H5B H 1.013211 0.114053 0.961499 0.058 Uiso 1 1 calc R U . . .
N6 N 0.793(2) 0.1156(19) 0.9792(9) 0.046(4) Uani 1 1 d D U . . .
H6A H 0.781374 0.130726 1.003185 0.055 Uiso 1 1 calc R U . . .
H6B H 0.734897 0.112849 0.967364 0.055 Uiso 1 1 calc R U . . .
N7 N 0.774(2) 0.3086(19) 0.9718(9) 0.046(4) Uani 1 1 d D U . . .
H7A H 0.714793 0.293241 0.962018 0.055 Uiso 1 1 calc R U . . .
H7B H 0.767963 0.310246 0.996739 0.055 Uiso 1 1 calc R U . . .
N8 N 0.940(2) 0.311(2) 0.9342(9) 0.048(4) Uani 1 1 d D U . . .
H8C H 0.987719 0.333302 0.949579 0.058 Uiso 1 1 calc R U . . .
H8D H 0.969749 0.287684 0.913623 0.058 Uiso 1 1 calc R U . . .
C13 C 0.841(2) 0.019(2) 0.9777(8) 0.053(4) Uani 1 1 d D U . . .
H13A H 0.790513 -0.031275 0.974046 0.064 Uiso 1 1 calc R U . . .
H13B H 0.875636 0.005615 1.001027 0.064 Uiso 1 1 calc R U . . .
C14 C 0.806(2) 0.404(2) 0.9577(8) 0.056(5) Uani 1 1 d D U . . .
H14A H 0.841689 0.438813 0.977395 0.067 Uiso 1 1 calc R U . . .
H14B H 0.748141 0.442724 0.950791 0.067 Uiso 1 1 calc R U . . .
C15 C 0.873(2) 0.391(2) 0.9239(8) 0.056(4) Uani 1 1 d D U . . .
H15A H 0.833977 0.374084 0.901784 0.067 Uiso 1 1 calc R U . . .
H15B H 0.909877 0.450180 0.918724 0.067 Uiso 1 1 calc R U . . .
C33 C 0.913(2) 0.019(2) 0.9451(8) 0.053(3) Uani 1 1 d D U . . .
H33A H 0.961261 -0.033021 0.948001 0.064 Uiso 1 1 calc R U . . .
H33B H 0.877545 0.009116 0.921530 0.064 Uiso 1 1 calc R U . . .
O7W O 0.5929(16) -0.0459(17) 1.0734(7) 0.041(2) Uani 1 1 d . U . . .
O6W O 0.9150(16) 0.3240(17) 0.8357(7) 0.0385(19) Uani 1 1 d . U . . .
O5W O 0.0083(15) 0.3145(17) 0.7662(6) 0.0368(19) Uani 1 1 d . U . . .

loop_
_atom_site_aniso_label
_atom_site_aniso_U_11
_atom_site_aniso_U_22
_atom_site_aniso_U_33
_atom_site_aniso_U_23
_atom_site_aniso_U_13
_atom_site_aniso_U_12
W1 0.0246(6) 0.0431(9) 0.0284(8) 0.0060(7) -0.0024(6) 0.0023(6)
W2 0.0189(6) 0.0339(8) 0.0285(7) -0.0004(7) -0.0012(5) 0.0008(6)
W3 0.0223(6) 0.0241(7) 0.0263(7) 0.0014(6) 0.0021(5) -0.0001(6)
W4 0.0231(6) 0.0269(7) 0.0275(7) 0.0011(6) -0.0016(5) 0.0034(6)
W5 0.0204(6) 0.0318(8) 0.0289(7) -0.0011(7) 0.0018(6) 0.0037(6)
W6 0.0234(6) 0.0361(8) 0.0294(8) 0.0050(7) 0.0035(5) 0.0028(6)
W7 0.0246(6) 0.0427(9) 0.0282(7) -0.0058(7) -0.0021(6) -0.0005(6)
W8 0.0260(6) 0.0261(7) 0.0316(8) -0.0016(7) 0.0009(6) 0.0012(6)
W9 0.0228(6) 0.0368(8) 0.0254(7) -0.0017(7) 0.0030(5) 0.0044(6)
Ni1 0.036(2) 0.033(3) 0.041(3) 0.012(2) 0.001(2) 0.010(2)
Ni2 0.0233(19) 0.028(2) 0.028(2) 0.001(2) 0.0010(17) 0.0034(18)
Ni3 0.0166(17) 0.034(3) 0.031(2) 0.002(2) 0.0045(17) 0.0021(18)
Ni4 0.0206(19) 0.036(3) 0.027(2) -0.003(2) -0.0005(17) 0.0052(18)
Ni5 0.0191(18) 0.028(2) 0.030(2) -0.003(2) 0.0023(17) 0.0036(17)
Ni6 0.0193(18) 0.027(2) 0.029(2) 0.000(2) 0.0012(17) 0.0017(17)
P1 0.012(3) 0.005(3) 0.019(4) 0.000(3) 0.006(3) 0.003(3)
O1 0.034(3) 0.035(3) 0.034(3) 0.001(3) 0.002(3) 0.000(3)
O2 0.0339(18) 0.0344(19) 0.0344(19) 0.0002(12) 0.0004(12) 0.0002(12)
O3 0.034(3) 0.035(3) 0.035(3) 0.000(2) 0.001(2) 0.000(2)
O4 0.035(3) 0.036(3) 0.035(3) 0.001(2) 0.001(2) 0.001(2)
O5 0.0346(18) 0.0352(18) 0.0349(18) -0.0002(12) 0.0001(12) 0.0001(12)
O6 0.034(3) 0.035(3) 0.035(3) 0.000(2) 0.001(2) 0.000(2)
O7 0.034(3) 0.036(3) 0.035(3) 0.000(3) 0.001(2) 0.001(2)
O8 0.034(3) 0.036(3) 0.034(3) 0.000(3) 0.000(2) 0.001(2)
O9 0.035(3) 0.036(3) 0.035(3) 0.000(2) 0.001(2) 0.001(2)
O10 0.035(3) 0.037(3) 0.035(3) 0.000(3) 0.000(2) 0.000(2)
O11 0.036(4) 0.037(5) 0.036(5) 0.003(4) -0.001(4) 0.002(4)
O12 0.035(3) 0.037(3) 0.036(3) 0.000(2) 0.001(2) 0.000(2)
O13 0.033(4) 0.037(4) 0.036(4) -0.002(4) -0.001(4) 0.000(4)
O14 0.034(3) 0.035(3) 0.035(3) 0.000(3) 0.001(2) 0.001(3)
O15 0.033(5) 0.034(5) 0.032(5) 0.003(5) -0.001(5) -0.005(5)
O16 0.0345(18) 0.0348(18) 0.0346(18) 0.0002(12) 0.0003(12) 0.0001(12)
O17 0.038(5) 0.035(5) 0.035(5) 0.002(5) 0.001(5) 0.002(5)
O18 0.034(3) 0.036(3) 0.035(3) 0.000(3) 0.001(3) 0.000(3)
O19 0.034(5) 0.036(5) 0.037(5) 0.000(5) 0.001(5) 0.003(5)
O20 0.034(3) 0.035(3) 0.035(3) 0.000(3) 0.001(3) 0.001(3)
O21 0.036(5) 0.037(5) 0.036(5) 0.001(5) 0.005(4) 0.001(5)
O22 0.035(3) 0.037(3) 0.035(3) 0.000(2) 0.000(2) 0.000(2)
O23 0.035(3) 0.036(3) 0.035(3) 0.000(2) 0.001(2) 0.000(2)
O24 0.035(3) 0.035(3) 0.035(3) 0.001(2) 0.001(2) 0.000(2)
O25 0.034(3) 0.035(3) 0.035(3) 0.000(3) 0.001(3) 0.001(3)
O26 0.035(3) 0.035(3) 0.035(3) 0.000(3) 0.000(3) 0.001(3)
O27 0.034(3) 0.036(3) 0.035(3) 0.000(3) 0.000(3) 0.001(3)
O28 0.034(3) 0.036(3) 0.035(3) 0.000(2) 0.000(2) 0.001(2)
O29 0.034(3) 0.035(3) 0.035(3) 0.000(2) 0.001(2) 0.001(2)
O30 0.034(3) 0.035(3) 0.035(3) 0.000(3) 0.000(3) 0.000(3)
O31 0.034(5) 0.039(5) 0.034(5) -0.003(5) 0.001(5) -0.003(5)
O32 0.035(5) 0.036(5) 0.037(5) 0.001(5) 0.001(5) 0.001(5)
O33 0.034(3) 0.035(3) 0.033(3) -0.001(2) 0.001(2) 0.001(2)
O34 0.034(3) 0.036(3) 0.035(3) 0.000(2) 0.000(2) 0.001(2)
O35 0.0348(18) 0.0351(18) 0.0347(18) 0.0000(12) 0.0002(12) 0.0002(12)
O36 0.0345(18) 0.0349(18) 0.0348(18) 0.0000(12) 0.0004(12) 0.0002(12)
O37 0.035(3) 0.035(3) 0.035(3) 0.000(2) 0.000(2) 0.001(2)
O38 0.035(3) 0.036(3) 0.036(3) 0.000(3) 0.001(3) 0.001(3)
O39 0.034(3) 0.035(3) 0.036(3) 0.000(3) 0.001(3) 0.001(3)
O40 0.034(5) 0.035(5) 0.039(5) -0.003(5) 0.002(5) 0.000(5)
O41 0.031(6) 0.037(6) 0.036(6) -0.002(6) 0.001(6) 0.000(6)
O42 0.045(4) 0.045(4) 0.045(4) 0.002(3) 0.000(3) 0.000(3)
O1W 0.036(5) 0.037(5) 0.036(5) -0.001(5) 0.001(4) -0.002(5)
O2W 0.044(3) 0.044(3) 0.044(3) 0.000(2) -0.001(2) 0.001(2)
O3W 0.045(3) 0.044(3) 0.044(3) 0.000(2) 0.000(2) 0.000(2)
O4W 0.043(3) 0.041(3) 0.042(3) 0.000(2) 0.001(2) 0.000(2)
N1 0.044(4) 0.044(4) 0.044(4) 0.0000(13) 0.0004(13) -0.0001(13)
N2 0.037(5) 0.036(5) 0.037(5) -0.0002(14) 0.0001(14) 0.0002(14)
N3 0.036(9) 0.039(10) 0.038(10) 0.004(9) 0.006(9) 0.003(9)
N4 0.036(11) 0.045(13) 0.045(13) 0.007(12) 0.002(11) 0.002(11)
C1 0.052(5) 0.052(5) 0.052(5) 0.000(4) 0.000(4) 0.000(4)
C2 0.050(5) 0.052(5) 0.052(5) 0.000(4) -0.002(4) 0.001(4)
C3 0.052(4) 0.052(4) 0.052(4) 0.0000(13) 0.0001(13) 0.0001(13)
C4 0.050(4) 0.050(4) 0.050(4) 0.0000(13) -0.0001(13) 0.0000(13)
C5 0.052(5) 0.053(5) 0.053(5) 0.000(4) 0.000(4) 0.001(4)
C6 0.053(4) 0.053(4) 0.053(4) 0.0001(13) -0.0002(13) 0.0000(13)
C7 0.052(4) 0.052(4) 0.052(4) 0.0001(13) 0.0000(13) 0.0001(13)
C8 0.052(5) 0.054(5) 0.053(5) 0.001(4) 0.000(4) 0.000(4)
C9 0.055(4) 0.055(4) 0.054(4) 0.0000(13) 0.0001(13) -0.0002(13)
C10 0.048(11) 0.053(12) 0.039(11) -0.001(10) -0.001(9) 0.005(10)
C11 0.049(11) 0.052(12) 0.042(12) -0.001(10) 0.001(9) 0.004(10)
C16 0.051(4) 0.051(4) 0.051(4) -0.0001(13) 0.0000(13) -0.0001(13)
Ni7 0.022(2) 0.070(4) 0.038(3) -0.001(3) 0.0039(19) 0.002(2)
N5 0.044(7) 0.052(7) 0.050(7) 0.003(7) 0.006(7) 0.000(7)
N6 0.039(7) 0.051(7) 0.046(7) 0.003(7) 0.008(7) -0.001(7)
N7 0.040(7) 0.051(7) 0.047(7) 0.005(7) 0.008(7) -0.001(7)
N8 0.048(5) 0.048(5) 0.048(5) 0.0001(14) 0.0004(14) 0.0000(14)
C13 0.052(5) 0.054(5) 0.054(5) 0.001(4) -0.002(4) -0.001(4)
C14 0.056(7) 0.056(7) 0.057(7) 0.001(7) -0.001(7) 0.003(7)
C15 0.056(4) 0.056(4) 0.056(4) 0.0000(13) 0.0001(13) -0.0001(13)
C33 0.053(4) 0.053(4) 0.053(4) 0.0000(13) 0.0001(13) 0.0001(13)
O7W 0.041(3) 0.041(3) 0.041(3) 0.001(2) 0.000(2) 0.000(2)
O6W 0.038(3) 0.038(3) 0.039(3) 0.000(2) 0.001(2) 0.000(2)
O5W 0.036(3) 0.038(3) 0.037(3) 0.001(3) 0.001(3) 0.000(3)

loop_
_atom_type_symbol
_atom_type_description
_atom_type_scat_dispersion_real
_atom_type_scat_dispersion_imag
_atom_type_scat_source
C C 0.0033 0.0016 'International Tables Vol C Tables 4.2.6.8 and 6.1.1.4'
H H 0.0000 0.0000 'International Tables Vol C Tables 4.2.6.8 and 6.1.1.4'
N N 0.0061 0.0033 'International Tables Vol C Tables 4.2.6.8 and 6.1.1.4'
Ni Ni 0.3393 1.1124 'International Tables Vol C Tables 4.2.6.8 and 6.1.1.4'
O O 0.0106 0.0060 'International Tables Vol C Tables 4.2.6.8 and 6.1.1.4'
P P 0.1023 0.0942 'International Tables Vol C Tables 4.2.6.8 and 6.1.1.4'
W W -0.8490 6.8722 'International Tables Vol C Tables 4.2.6.8 and 6.1.1.4'

loop_
_geom_angle_atom_site_label_1
_geom_angle_atom_site_label_2
_geom_angle_atom_site_label_3
_geom_angle
_geom_angle_site_symmetry_1
_geom_angle_site_symmetry_3
_geom_angle_publ_flag
O4 W1 O10 92.9(10) . . ?
O4 W1 O12 89.0(9) . . ?
O4 W1 O22 157.0(9) . . ?
O4 W1 O35 85.6(9) . . ?
O10 W1 O12 154.0(10) . . ?
O10 W1 O22 85.1(9) . . ?
O10 W1 O35 82.2(8) . . ?
O11 W1 O4 103.8(11) . . ?
O11 W1 O10 105.3(10) . . ?
O11 W1 O12 99.4(10) . . ?
O11 W1 O22 98.8(10) . . ?
O11 W1 O35 167.4(9) . . ?
O12 W1 O22 83.1(9) . . ?
O12 W1 O35 72.0(8) . . ?
O22 W1 O35 71.3(8) . . ?
O5 W2 O12 90.5(10) . . ?
O5 W2 O14 89.6(10) . . ?
O5 W2 O23 155.2(9) . . ?
O5 W2 O35 82.3(8) . . ?
O12 W2 O23 84.2(9) . . ?
O12 W2 O35 72.6(8) . . ?
O13 W2 O5 105.4(10) . . ?
O13 W2 O12 102.0(10) . . ?
O13 W2 O14 101.1(10) . . ?
O13 W2 O23 99.3(10) . . ?
O13 W2 O35 170.9(9) . . ?
O14 W2 O12 156.0(9) . . ?
O14 W2 O23 85.7(9) . . ?
O14 W2 O35 83.6(8) . . ?
O23 W2 O35 73.0(8) . . ?
O6 W3 O14 94.0(10) . . ?
O6 W3 O16 89.9(10) . . ?
O6 W3 O24 157.9(9) . . ?
O6 W3 O36 84.8(9) . . ?
O14 W3 O16 159.0(9) . . ?
O14 W3 O24 86.0(9) . . ?
O14 W3 O36 84.1(8) . . ?
O15 W3 O6 101.9(10) . . ?
O15 W3 O14 98.9(10) . . ?
O15 W3 O16 100.4(9) . . ?
O15 W3 O24 99.8(10) . . ?
O15 W3 O36 172.3(9) . . ?
O16 W3 O24 82.7(9) . . ?
O16 W3 O36 75.7(8) . . ?
O24 W3 O36 73.3(8) . . ?
O7 W4 O16 92.2(9) . . ?
O7 W4 O18 90.5(10) . . ?
O7 W4 O25 155.0(10) . . ?
O7 W4 O36 83.5(9) . . ?
O16 W4 O36 73.6(8) . . ?
O17 W4 O7 104.5(10) . . ?
O17 W4 O16 100.2(10) . . ?
O17 W4 O18 101.5(10) . . ?
O17 W4 O25 100.5(10) . . ?
O17 W4 O36 170.3(9) . . ?
O18 W4 O16 156.7(9) . . ?
O18 W4 O36 83.7(8) . . ?
O25 W4 O16 82.2(9) . . ?
O25 W4 O18 85.6(9) . . ?
O25 W4 O36 71.5(8) . . ?
O8 W5 O18 91.8(10) . . ?
O8 W5 O20 89.8(10) . . ?
O8 W5 O26 153.1(9) . . ?
O8 W5 O37 79.8(9) . . ?
O18 W5 O20 155.3(9) . . ?
O18 W5 O26 86.3(9) . . ?
O18 W5 O37 83.0(8) . . ?
O19 W5 O8 107.2(10) . . ?
O19 W5 O18 102.0(10) . . ?
O19 W5 O20 101.0(10) . . ?
O19 W5 O26 99.4(10) . . ?
O19 W5 O37 171.0(9) . . ?
O20 W5 O26 81.3(9) . . ?
O20 W5 O37 73.0(8) . . ?
O26 W5 O37 73.3(8) . . ?
O9 W6 O10 89.3(9) . . ?
O9 W6 O20 93.7(10) . . ?
O9 W6 O27 157.4(9) . . ?
O9 W6 O37 85.9(9) . . ?
O10 W6 O27 84.9(9) . . ?
O10 W6 O37 80.7(8) . . ?
O20 W6 O10 152.7(10) . . ?
O20 W6 O27 82.0(9) . . ?
O20 W6 O37 72.5(8) . . ?
O21 W6 O9 103.2(10) . . ?
O21 W6 O10 102.9(10) . . ?
O21 W6 O20 102.9(10) . . ?
O21 W6 O27 99.5(10) . . ?
O21 W6 O37 170.2(9) . . ?
O27 W6 O37 71.6(8) . . ?
O22 W7 O23 91.7(9) . . ?
O22 W7 O28 87.6(9) . . ?
O22 W7 O29 155.8(10) . . ?
O22 W7 O35 73.2(9) . . ?
O23 W7 O29 85.7(9) . . ?
O23 W7 O35 72.6(8) . . ?
O28 W7 O23 156.4(10) . . ?
O28 W7 O29 85.4(9) . . ?
O28 W7 O35 84.7(8) . . ?
O29 W7 O35 83.1(8) . . ?
O31 W7 O22 101.0(10) . . ?
O31 W7 O23 99.8(10) . . ?
O31 W7 O28 103.5(10) . . ?
O31 W7 O29 103.1(10) . . ?
O31 W7 O35 170.0(9) . . ?
O24 W8 O25 87.3(9) . . ?
O24 W8 O29 87.7(9) . . ?
O24 W8 O30 154.7(9) . . ?
O24 W8 O36 71.4(8) . . ?
O25 W8 O29 153.5(10) . . ?
O25 W8 O30 87.9(9) . . ?
O25 W8 O36 70.6(8) . . ?
O29 W8 O30 85.7(9) . . ?
O29 W8 O36 83.1(8) . . ?
O30 W8 O36 83.6(8) . . ?
O32 W8 O24 101.4(10) . . ?
O32 W8 O25 102.3(10) . . ?
O32 W8 O29 104.2(10) . . ?
O32 W8 O30 103.9(10) . . ?
O32 W8 O36 169.8(9) . . ?
O26 W9 O28 157.4(9) . . ?
O26 W9 O37 73.2(8) . . ?
O27 W9 O26 88.0(9) . . ?
O27 W9 O28 88.4(9) . . ?
O27 W9 O30 156.3(9) . . ?
O27 W9 O37 73.1(8) . . ?
O28 W9 O37 84.4(8) . . ?
O30 W9 O26 89.7(9) . . ?
O30 W9 O28 84.7(9) . . ?
O30 W9 O37 83.7(8) . . ?
O33 W9 O26 101.7(9) . . ?
O33 W9 O27 100.3(10) . . ?
O33 W9 O28 100.9(10) . . ?
O33 W9 O30 103.3(10) . . ?
O33 W9 O37 171.5(9) . . ?
O1 Ni1 O4 82.7(9) . . ?
O1 Ni1 O9 81.6(9) . . ?
O1 Ni1 O2W 93.5(9) . . ?
O1 Ni1 O3W 178.9(10) . . ?
O1 Ni1 O4W 90.9(9) . . ?
O4 Ni1 O9 87.3(8) . . ?
O4 Ni1 O2W 89.1(9) . . ?
O4 Ni1 O3W 98.3(9) . . ?
O4 Ni1 O4W 172.8(9) . . ?
O9 Ni1 O2W 174.3(9) . . ?
O9 Ni1 O4W 88.4(9) . . ?
O2W Ni1 O4W 94.7(9) . . ?
O3W Ni1 O9 98.5(9) . . ?
O3W Ni1 O2W 86.4(9) . . ?
O3W Ni1 O4W 88.0(9) . . ?
O1 Ni2 O8 170.8(9) . . ?
O1 Ni2 O9 83.9(9) . . ?
O1 Ni2 O34 84.2(9) . . ?
O1 Ni2 O41 100.6(9) . 1_455 ?
O2 Ni2 O1 95.0(9) . . ?
O2 Ni2 O8 83.4(9) . . ?
O2 Ni2 O9 175.1(9) . . ?
O2 Ni2 O34 84.4(9) . . ?
O2 Ni2 O41 95.1(9) . 1_455 ?
O8 Ni2 O9 97.0(9) . . ?
O8 Ni2 O34 86.6(8) . . ?
O9 Ni2 O34 90.8(9) . . ?
O41 Ni2 O8 88.5(9) 1_455 . ?
O41 Ni2 O9 89.8(9) 1_455 . ?
O41 Ni2 O34 175.2(9) 1_455 . ?
O1 Ni3 Ni6 136.9(7) . . ?
O1 Ni3 O4 82.0(9) . . ?
O1 Ni3 O34 81.3(8) . . ?
O3 Ni3 Ni6 43.4(6) . . ?
O3 Ni3 O1 93.6(9) . . ?
O3 Ni3 O4 169.6(8) . . ?
O3 Ni3 O34 81.7(8) . . ?
O3 Ni3 O39 92.3(9) . . ?
O4 Ni3 Ni6 140.6(6) . . ?
O4 Ni3 O34 88.3(8) . . ?
O5 Ni3 Ni6 44.9(7) . . ?
O5 Ni3 O1 168.3(9) . . ?
O5 Ni3 O3 86.4(9) . . ?
O5 Ni3 O4 95.9(9) . . ?
O5 Ni3 O34 87.1(8) . . ?
O5 Ni3 O39 89.2(8) . . ?
O34 Ni3 Ni6 92.2(6) . . ?
O39 Ni3 Ni6 81.1(6) . . ?
O39 Ni3 O1 102.5(9) . . ?
O39 Ni3 O4 97.9(9) . . ?
O39 Ni3 O34 173.1(9) . . ?
O2 Ni4 O7 78.9(8) . . ?
O2 Ni4 O8 83.0(9) . . ?
O2 Ni4 O40 92.5(9) . 1_455 ?
O2 Ni4 N3 94.4(9) . . ?
O2 Ni4 N4 175.9(10) . . ?
O8 Ni4 O7 79.8(9) . . ?
O8 Ni4 O40 82.3(9) . 1_455 ?
O8 Ni4 N3 173.2(10) . . ?
O40 Ni4 O7 160.9(9) 1_455 . ?
N3 Ni4 O7 93.5(10) . . ?
N3 Ni4 O40 104.1(10) . 1_455 ?
N4 Ni4 O7 97.8(10) . . ?
N4 Ni4 O8 98.9(9) . . ?
N4 Ni4 O40 91.3(10) . 1_455 ?
N4 Ni4 N3 83.4(10) . . ?
O2 Ni5 O6 171.9(9) . . ?
O2 Ni5 O34 82.9(9) . . ?
O2 Ni5 O1W 98.1(9) . . ?
O3 Ni5 O2 93.8(9) . . ?
O3 Ni5 O6 83.2(9) . . ?
O3 Ni5 O7 173.5(9) . . ?
O3 Ni5 O34 83.5(9) . . ?
O3 Ni5 O1W 97.0(9) . . ?
O6 Ni5 O34 89.2(9) . . ?
O6 Ni5 O1W 89.7(9) . . ?
O7 Ni5 O2 84.2(9) . . ?
O7 Ni5 O6 97.9(9) . . ?
O7 Ni5 O34 90.1(9) . . ?
O7 Ni5 O1W 89.4(9) . . ?
O1W Ni5 O34 178.8(9) . . ?
O3 Ni6 Ni3 43.9(7) . . ?
O3 Ni6 O5 85.0(9) . . ?
O3 Ni6 O6 78.9(8) . . ?
O3 Ni6 N1 178.4(10) . . ?
O5 Ni6 Ni3 42.9(6) . . ?
O5 Ni6 O6 84.4(8) . . ?
O6 Ni6 Ni3 88.4(6) . . ?
O38 Ni6 Ni3 78.2(7) . . ?
O38 Ni6 O3 92.3(9) . . ?
O38 Ni6 O5 84.7(9) . . ?
O38 Ni6 O6 166.5(9) . . ?
O38 Ni6 N1 88.0(10) . . ?
O38 Ni6 N2 98.9(10) . . ?
N1 Ni6 Ni3 137.6(7) . . ?
N1 Ni6 O5 96.5(9) . . ?
N1 Ni6 O6 101.2(10) . . ?
N2 Ni6 Ni3 138.1(7) . . ?
N2 Ni6 O3 95.2(9) . . ?
N2 Ni6 O5 176.3(10) . . ?
N2 Ni6 O6 92.0(10) . . ?
N2 Ni6 N1 83.3(10) . . ?
O34 P1 O35 109.3(12) . . ?
O36 P1 O34 111.5(13) . . ?
O36 P1 O35 108.8(12) . . ?
O37 P1 O34 109.9(12) . . ?
O37 P1 O35 108.2(12) . . ?
O37 P1 O36 109.2(12) . . ?
Ni1 O1 Ni3 98.2(10) . . ?
Ni2 O1 Ni1 99.3(10) . . ?
Ni2 O1 Ni3 101.7(10) . . ?
Ni2 O2 Ni4 96.9(9) . . ?
Ni2 O2 Ni5 101.4(10) . . ?
Ni4 O2 Ni5 101.9(10) . . ?
Ni5 O3 Ni3 102.9(10) . . ?
Ni5 O3 Ni6 102.4(10) . . ?
Ni6 O3 Ni3 92.7(9) . . ?
W1 O4 Ni1 125.8(11) . . ?
W1 O4 Ni3 134.0(12) . . ?
Ni3 O4 Ni1 95.6(9) . . ?
W2 O5 Ni3 138.7(13) . . ?
W2 O5 Ni6 128.1(12) . . ?
Ni3 O5 Ni6 92.2(9) . . ?
W3 O6 Ni5 135.3(11) . . ?
W3 O6 Ni6 124.7(11) . . ?
Ni5 O6 Ni6 95.2(9) . . ?
W4 O7 Ni4 128.8(10) . . ?
W4 O7 Ni5 134.1(12) . . ?
Ni5 O7 Ni4 94.1(9) . . ?
W5 O8 Ni2 139.5(12) . . ?
W5 O8 Ni4 127.3(12) . . ?
Ni2 O8 Ni4 92.9(9) . . ?
W6 O9 Ni1 129.9(12) . . ?
W6 O9 Ni2 131.3(12) . . ?
Ni2 O9 Ni1 94.6(9) . . ?
W1 O10 W6 151.2(13) . . ?
W2 O12 W1 124.8(11) . . ?
W3 O14 W2 148.3(13) . . ?
W3 O16 W4 120.1(11) . . ?
W5 O18 W4 147.3(12) . . ?
W5 O20 W6 125.8(11) . . ?
W7 O22 W1 125.7(12) . . ?
W7 O23 W2 124.6(11) . . ?
W8 O24 W3 125.2(11) . . ?
W8 O25 W4 128.6(11) . . ?
W9 O26 W5 125.2(11) . . ?
W9 O27 W6 126.1(11) . . ?
W7 O28 W9 151.8(13) . . ?
W8 O29 W7 151.5(12) . . ?
W9 O30 W8 152.2(12) . . ?
Ni2 O34 Ni3 92.6(9) . . ?
Ni2 O34 Ni5 91.3(9) . . ?
Ni5 O34 Ni3 91.9(8) . . ?
P1 O34 Ni2 124.7(12) . . ?
P1 O34 Ni3 125.2(12) . . ?
P1 O34 Ni5 121.6(13) . . ?
W1 O35 W7 89.5(7) . . ?
W2 O35 W1 90.1(7) . . ?
W2 O35 W7 89.4(7) . . ?
P1 O35 W1 125.3(12) . . ?
P1 O35 W2 124.9(12) . . ?
P1 O35 W7 126.3(12) . . ?
W3 O36 W4 90.1(8) . . ?
W3 O36 W8 90.0(7) . . ?
W4 O36 W8 89.2(7) . . ?
P1 O36 W3 125.7(12) . . ?
P1 O36 W4 124.7(12) . . ?
P1 O36 W8 125.9(12) . . ?
W5 O37 W6 88.1(7) . . ?
W5 O37 W9 88.2(7) . . ?
W6 O37 W9 88.8(7) . . ?
P1 O37 W5 126.0(13) . . ?
P1 O37 W6 125.9(12) . . ?
P1 O37 W9 127.2(12) . . ?
C1 O38 Ni6 132.7(18) . . ?
C1 O39 Ni3 120.8(18) . . ?
C16 O40 Ni4 124(2) . 1_655 ?
C16 O41 Ni2 119(2) . 1_655 ?
C6 O42 H42 109.5 . . ?
Ni6 N1 H1A 109.6 . . ?
Ni6 N1 H1B 109.6 . . ?
H1A N1 H1B 108.1 . . ?
C8 N1 Ni6 110(2) . . ?
C8 N1 H1A 109.6 . . ?
C8 N1 H1B 109.6 . . ?
Ni6 N2 H2A 109.4 . . ?
Ni6 N2 H2B 109.4 . . ?
H2A N2 H2B 108.0 . . ?
C9 N2 Ni6 111(2) . . ?
C9 N2 H2A 109.4 . . ?
C9 N2 H2B 109.4 . . ?
Ni4 N3 H3A 110.8 . . ?
Ni4 N3 H3B 110.8 . . ?
H3A N3 H3B 108.9 . . ?
C10 N3 Ni4 104.7(19) . . ?
C10 N3 H3A 110.8 . . ?
C10 N3 H3B 110.8 . . ?
Ni4 N4 H4A 109.5 . . ?
Ni4 N4 H4B 109.5 . . ?
H4A N4 H4B 108.1 . . ?
C11 N4 Ni4 111(2) . . ?
C11 N4 H4A 109.5 . . ?
C11 N4 H4B 109.5 . . ?
O38 C1 O39 125.9(18) . . ?
O38 C1 C2 117(3) . . ?
O39 C1 C2 117(3) . . ?
C3 C2 C1 121(2) . . ?
C3 C2 C7 120.0 . . ?
C7 C2 C1 119(2) . . ?
C2 C3 H3 120.0 . . ?
C4 C3 C2 120.0 . . ?
C4 C3 H3 120.0 . . ?
C3 C4 C16 118(2) . . ?
C5 C4 C3 120.0 . . ?
C5 C4 C16 122(2) . . ?
C4 C5 H5 120.0 . . ?
C6 C5 C4 120.0 . . ?
C6 C5 H5 120.0 . . ?
C5 C6 O42 119.0(18) . . ?
C5 C6 C7 120.0 . . ?
C7 C6 O42 120.8(18) . . ?
C2 C7 H7 120.0 . . ?
C6 C7 C2 120.0 . . ?
C6 C7 H7 120.0 . . ?
N1 C8 H8A 109.0 . . ?
N1 C8 H8B 109.0 . . ?
N1 C8 C9 113(3) . . ?
H8A C8 H8B 107.8 . . ?
C9 C8 H8A 109.0 . . ?
C9 C8 H8B 109.0 . . ?
N2 C9 C8 111(2) . . ?
N2 C9 H9A 109.5 . . ?
N2 C9 H9B 109.5 . . ?
C8 C9 H9A 109.5 . . ?
C8 C9 H9B 109.5 . . ?
H9A C9 H9B 108.1 . . ?
N3 C10 H10A 109.6 . . ?
N3 C10 H10B 109.6 . . ?
N3 C10 C11 110(2) . . ?
H10A C10 H10B 108.1 . . ?
C11 C10 H10A 109.6 . . ?
C11 C10 H10B 109.6 . . ?
N4 C11 C10 109(2) . . ?
N4 C11 H11A 109.9 . . ?
N4 C11 H11B 109.9 . . ?
C10 C11 H11A 109.9 . . ?
C10 C11 H11B 109.9 . . ?
H11A C11 H11B 108.3 . . ?
O40 C16 O41 124.2(18) . . ?
O40 C16 C4 117(3) . . ?
O41 C16 C4 118(3) . . ?
N6 Ni7 N5 86.6(11) . . ?
N6 Ni7 N7 90.6(11) . . ?
N7 Ni7 N5 177.1(12) . . ?
N8 Ni7 N5 94.4(12) . . ?
N8 Ni7 N6 176.7(14) . . ?
N8 Ni7 N7 88.5(12) . . ?
Ni7 N5 H5A 109.8 . . ?
Ni7 N5 H5B 109.8 . . ?
H5A N5 H5B 108.2 . . ?
C33 N5 Ni7 110(2) . . ?
C33 N5 H5A 109.8 . . ?
C33 N5 H5B 109.8 . . ?
Ni7 N6 H6A 108.9 . . ?
Ni7 N6 H6B 108.9 . . ?
H6A N6 H6B 107.7 . . ?
C13 N6 Ni7 114(2) . . ?
C13 N6 H6A 108.9 . . ?
C13 N6 H6B 108.9 . . ?
Ni7 N7 H7A 109.9 . . ?
Ni7 N7 H7B 109.9 . . ?
H7A N7 H7B 108.3 . . ?
C14 N7 Ni7 109(2) . . ?
C14 N7 H7A 109.9 . . ?
C14 N7 H7B 109.9 . . ?
Ni7 N8 H8C 109.7 . . ?
Ni7 N8 H8D 109.7 . . ?
H8C N8 H8D 108.2 . . ?
C15 N8 Ni7 110(2) . . ?
C15 N8 H8C 109.7 . . ?
C15 N8 H8D 109.7 . . ?
N6 C13 H13A 110.2 . . ?
N6 C13 H13B 110.2 . . ?
N6 C13 C33 108(3) . . ?
H13A C13 H13B 108.5 . . ?
C33 C13 H13A 110.2 . . ?
C33 C13 H13B 110.2 . . ?
N7 C14 H14A 109.7 . . ?
N7 C14 H14B 109.7 . . ?
N7 C14 C15 110(3) . . ?
H14A C14 H14B 108.2 . . ?
C15 C14 H14A 109.7 . . ?
C15 C14 H14B 109.7 . . ?
N8 C15 C14 105(3) . . ?
N8 C15 H15A 110.8 . . ?
N8 C15 H15B 110.8 . . ?
C14 C15 H15A 110.8 . . ?
C14 C15 H15B 110.8 . . ?
H15A C15 H15B 108.8 . . ?
N5 C33 C13 107(3) . . ?
N5 C33 H33A 110.2 . . ?
N5 C33 H33B 110.2 . . ?
C13 C33 H33A 110.2 . . ?
C13 C33 H33B 110.2 . . ?
H33A C33 H33B 108.5 . . ?

loop_
_geom_bond_atom_site_label_1
_geom_bond_atom_site_label_2
_geom_bond_distance
_geom_bond_site_symmetry_2
_geom_bond_publ_flag
W1 O4 1.83(2) . ?
W1 O10 1.88(2) . ?
W1 O11 1.71(2) . ?
W1 O12 1.94(2) . ?
W1 O22 2.05(2) . ?
W1 O35 2.42(2) . ?
W2 O5 1.79(2) . ?
W2 O12 1.92(2) . ?
W2 O13 1.70(2) . ?
W2 O14 1.91(2) . ?
W2 O23 1.98(2) . ?
W2 O35 2.41(2) . ?
W3 O6 1.77(2) . ?
W3 O14 1.91(2) . ?
W3 O15 1.66(2) . ?
W3 O16 1.95(2) . ?
W3 O24 1.98(2) . ?
W3 O36 2.38(2) . ?
W4 O7 1.81(2) . ?
W4 O16 1.99(2) . ?
W4 O17 1.70(2) . ?
W4 O18 1.96(2) . ?
W4 O25 1.95(2) . ?
W4 O36 2.44(2) . ?
W5 O8 1.79(2) . ?
W5 O18 1.86(2) . ?
W5 O19 1.67(2) . ?
W5 O20 1.92(2) . ?
W5 O26 1.96(2) . ?
W5 O37 2.45(2) . ?
W6 O9 1.82(2) . ?
W6 O10 1.94(2) . ?
W6 O20 1.93(2) . ?
W6 O21 1.73(2) . ?
W6 O27 2.00(2) . ?
W6 O37 2.47(2) . ?
W7 O22 1.83(2) . ?
W7 O23 1.90(2) . ?
W7 O28 1.87(2) . ?
W7 O29 1.93(2) . ?
W7 O31 1.71(2) . ?
W7 O35 2.48(2) . ?
W8 O24 1.91(2) . ?
W8 O25 1.91(2) . ?
W8 O29 1.91(2) . ?
W8 O30 1.93(2) . ?
W8 O32 1.68(2) . ?
W8 O36 2.51(2) . ?
W9 O26 1.91(2) . ?
W9 O27 1.88(2) . ?
W9 O28 1.95(2) . ?
W9 O30 1.89(2) . ?
W9 O33 1.66(2) . ?
W9 O37 2.48(2) . ?
Ni1 O1 2.04(2) . ?
Ni1 O4 2.10(2) . ?
Ni1 O9 2.13(2) . ?
Ni1 O2W 2.16(2) . ?
Ni1 O3W 2.12(3) . ?
Ni1 O4W 2.16(2) . ?
Ni2 O1 2.01(2) . ?
Ni2 O2 2.01(2) . ?
Ni2 O8 2.06(2) . ?
Ni2 O9 2.07(2) . ?
Ni2 O34 2.17(2) . ?
Ni2 O41 2.04(2) 1_455 ?
Ni3 Ni6 2.968(6) . ?
Ni3 O1 2.08(2) . ?
Ni3 O3 2.06(2) . ?
Ni3 O4 2.09(2) . ?
Ni3 O5 2.02(2) . ?
Ni3 O34 2.22(2) . ?
Ni3 O39 2.07(2) . ?
Ni4 O2 2.01(2) . ?
Ni4 O7 2.26(2) . ?
Ni4 O8 2.08(2) . ?
Ni4 O40 2.13(2) 1_455 ?
Ni4 N3 2.11(3) . ?
Ni4 N4 2.06(3) . ?
Ni5 O2 2.03(2) . ?
Ni5 O3 2.00(2) . ?
Ni5 O6 2.06(2) . ?
Ni5 O7 2.02(2) . ?
Ni5 O34 2.20(2) . ?
Ni5 O1W 2.07(2) . ?
Ni6 O3 2.04(2) . ?
Ni6 O5 2.10(2) . ?
Ni6 O6 2.20(2) . ?
Ni6 O38 1.96(2) . ?
Ni6 N1 2.09(3) . ?
Ni6 N2 2.03(3) . ?
P1 O34 1.55(2) . ?
P1 O35 1.57(2) . ?
P1 O36 1.53(2) . ?
P1 O37 1.52(2) . ?
O38 C1 1.22(4) . ?
O39 C1 1.31(4) . ?
O40 C16 1.27(4) . ?
O41 C16 1.28(4) . ?
O42 H42 0.8200 . ?
O42 C6 1.39(3) . ?
N1 H1A 0.8900 . ?
N1 H1B 0.8900 . ?
N1 C8 1.468(13) . ?
N2 H2A 0.8900 . ?
N2 H2B 0.8900 . ?
N2 C9 1.468(13) . ?
N3 H3A 0.8900 . ?
N3 H3B 0.8900 . ?
N3 C10 1.474(13) . ?
N4 H4A 0.8900 . ?
N4 H4B 0.8900 . ?
N4 C11 1.473(13) . ?
C1 C2 1.5200(14) . ?
C2 C3 1.3900 . ?
C2 C7 1.3900 . ?
C3 H3 0.9300 . ?
C3 C4 1.3900 . ?
C4 C5 1.3900 . ?
C4 C16 1.5000(14) . ?
C5 H5 0.9300 . ?
C5 C6 1.3900 . ?
C6 C7 1.3900 . ?
C7 H7 0.9300 . ?
C8 H8A 0.9700 . ?
C8 H8B 0.9700 . ?
C8 C9 1.5100(14) . ?
C9 H9A 0.9700 . ?
C9 H9B 0.9700 . ?
C10 H10A 0.9700 . ?
C10 H10B 0.9700 . ?
C10 C11 1.5101(14) . ?
C11 H11A 0.9700 . ?
C11 H11B 0.9700 . ?
Ni7 N5 1.91(3) . ?
Ni7 N6 1.87(3) . ?
Ni7 N7 1.90(3) . ?
Ni7 N8 1.83(3) . ?
N5 H5A 0.8900 . ?
N5 H5B 0.8900 . ?
N5 C33 1.475(13) . ?
N6 H6A 0.8900 . ?
N6 H6B 0.8900 . ?
N6 C13 1.474(13) . ?
N7 H7A 0.8900 . ?
N7 H7B 0.8900 . ?
N7 C14 1.469(13) . ?
N8 H8C 0.8900 . ?
N8 H8D 0.8900 . ?
N8 C15 1.470(13) . ?
C13 H13A 0.9700 . ?
C13 H13B 0.9700 . ?
C13 C33 1.5101(14) . ?
C14 H14A 0.9700 . ?
C14 H14B 0.9700 . ?
C14 C15 1.5101(14) . ?
C15 H15A 0.9700 . ?
C15 H15B 0.9700 . ?
C33 H33A 0.9700 . ?
C33 H33B 0.9700 . ?

loop_
_geom_torsion_atom_site_label_1
_geom_torsion_atom_site_label_2
_geom_torsion_atom_site_label_3
_geom_torsion_atom_site_label_4
_geom_torsion
_geom_torsion_site_symmetry_1
_geom_torsion_site_symmetry_2
_geom_torsion_site_symmetry_3
_geom_torsion_site_symmetry_4
_geom_torsion_publ_flag
Ni2 O41 C16 O40 46(5) 1_655 . . . ?
Ni2 O41 C16 C4 -138(2) 1_655 . . . ?
Ni3 O39 C1 O38 -15(5) . . . . ?
Ni3 O39 C1 C2 163(2) . . . . ?
Ni4 O40 C16 O41 -43(5) 1_655 . . . ?
Ni4 O40 C16 C4 141(2) 1_655 . . . ?
Ni4 N3 C10 C11 -46(3) . . . . ?
Ni4 N4 C11 C10 -29(4) . . . . ?
Ni6 O38 C1 O39 12(6) . . . . ?
Ni6 O38 C1 C2 -166(2) . . . . ?
Ni6 N1 C8 C9 -22(4) . . . . ?
Ni6 N2 C9 C8 -35(3) . . . . ?
O4 W1 O10 W6 -19(3) . . . . ?
O8 W5 O18 W4 -18(2) . . . . ?
O10 W1 O4 Ni1 -39.3(14) . . . . ?
O10 W1 O4 Ni3 110.6(16) . . . . ?
O10 W6 O9 Ni1 38.1(15) . . . . ?
O10 W6 O9 Ni2 -112.5(15) . . . . ?
O11 W1 O4 Ni1 67.2(15) . . . . ?
O11 W1 O4 Ni3 -142.9(15) . . . . ?
O11 W1 O10 W6 -124(3) . . . . ?
O12 W1 O4 Ni1 166.7(14) . . . . ?
O12 W1 O4 Ni3 -43.4(16) . . . . ?
O12 W1 O10 W6 75(4) . . . . ?
O12 W2 O5 Ni3 35.3(18) . . . . ?
O12 W2 O5 Ni6 -159.8(14) . . . . ?
O13 W2 O5 Ni3 137.9(17) . . . . ?
O13 W2 O5 Ni6 -57.2(16) . . . . ?
O14 W2 O5 Ni3 -120.7(18) . . . . ?
O14 W2 O5 Ni6 44.2(14) . . . . ?
O14 W3 O6 Ni5 113.2(17) . . . . ?
O14 W3 O6 Ni6 -35.8(14) . . . . ?
O15 W3 O6 Ni5 -146.8(17) . . . . ?
O15 W3 O6 Ni6 64.3(15) . . . . ?
O16 W3 O6 Ni5 -46.2(18) . . . . ?
O16 W3 O6 Ni6 164.9(14) . . . . ?
O16 W4 O7 Ni4 -165.6(14) . . . . ?
O16 W4 O7 Ni5 38.9(17) . . . . ?
O17 W4 O7 Ni4 -64.5(16) . . . . ?
O17 W4 O7 Ni5 140.1(16) . . . . ?
O18 W4 O7 Ni4 37.5(15) . . . . ?
O18 W4 O7 Ni5 -117.9(17) . . . . ?
O18 W5 O8 Ni2 119.9(19) . . . . ?
O18 W5 O8 Ni4 -51.4(14) . . . . ?
O19 W5 O8 Ni2 -137.0(18) . . . . ?
O19 W5 O8 Ni4 51.8(17) . . . . ?
O19 W5 O18 W4 -126(2) . . . . ?
O20 W5 O8 Ni2 -35.5(19) . . . . ?
O20 W5 O8 Ni4 153.2(14) . . . . ?
O20 W5 O18 W4 76(3) . . . . ?
O20 W6 O9 Ni1 -169.1(15) . . . . ?
O20 W6 O9 Ni2 40.3(16) . . . . ?
O21 W6 O9 Ni1 -64.9(16) . . . . ?
O21 W6 O9 Ni2 144.5(15) . . . . ?
O22 W1 O4 Ni1 -124(2) . . . . ?
O22 W1 O4 Ni3 26(3) . . . . ?
O22 W1 O10 W6 138(3) . . . . ?
O22 W7 O28 W9 -125(3) . . . . ?
O23 W2 O5 Ni3 -42(3) . . . . ?
O23 W2 O5 Ni6 123(2) . . . . ?
O23 W7 O22 W1 -66.2(13) . . . . ?
O23 W7 O28 W9 -37(4) . . . . ?
O24 W3 O6 Ni5 24(4) . . . . ?
O24 W3 O6 Ni6 -125(2) . . . . ?
O25 W4 O7 Ni4 118(2) . . . . ?
O25 W4 O7 Ni5 -37(3) . . . . ?
O26 W5 O8 Ni2 35(3) . . . . ?
O26 W5 O8 Ni4 -136.7(17) . . . . ?
O26 W5 O18 W4 136(2) . . . . ?
O26 W9 O27 W6 67.7(13) . . . . ?
O26 W9 O30 W8 -129(3) . . . . ?
O27 W6 O9 Ni1 113(2) . . . . ?
O27 W6 O9 Ni2 -38(3) . . . . ?
O27 W9 O30 W8 -44(4) . . . . ?
O28 W7 O22 W1 90.2(13) . . . . ?
O28 W9 O27 W6 -90.0(13) . . . . ?
O28 W9 O30 W8 29(3) . . . . ?
O29 W7 O22 W1 17(3) . . . . ?
O29 W7 O28 W9 32(3) . . . . ?
O30 W9 O27 W6 -17(3) . . . . ?
O31 W7 O22 W1 -166.5(13) . . . . ?
O31 W7 O28 W9 134(3) . . . . ?
O33 W9 O27 W6 169.2(13) . . . . ?
O33 W9 O30 W8 129(3) . . . . ?
O34 P1 O35 W1 -58.2(16) . . . . ?
O34 P1 O35 W2 61.6(17) . . . . ?
O34 P1 O35 W7 -178.6(13) . . . . ?
O34 P1 O36 W3 -58.9(17) . . . . ?
O34 P1 O36 W4 61.2(16) . . . . ?
O34 P1 O36 W8 179.9(12) . . . . ?
O34 P1 O37 W5 -61.3(17) . . . . ?
O34 P1 O37 W6 57.2(18) . . . . ?
O34 P1 O37 W9 178.5(13) . . . . ?
O35 W1 O4 Ni1 -121.2(13) . . . . ?
O35 W1 O4 Ni3 28.6(15) . . . . ?
O35 W1 O10 W6 66(3) . . . . ?
O35 W2 O5 Ni3 -37.1(17) . . . . ?
O35 W2 O5 Ni6 127.9(14) . . . . ?
O35 W7 O22 W1 5.0(11) . . . . ?
O35 W7 O28 W9 -52(3) . . . . ?
O35 P1 O34 Ni2 119.6(15) . . . . ?
O35 P1 O34 Ni3 -4.2(18) . . . . ?
O35 P1 O34 Ni5 -123.0(13) . . . . ?
O35 P1 O36 W3 61.7(17) . . . . ?
O35 P1 O36 W4 -178.2(12) . . . . ?
O35 P1 O36 W8 -59.6(16) . . . . ?
O35 P1 O37 W5 179.5(14) . . . . ?
O35 P1 O37 W6 -62.0(17) . . . . ?
O35 P1 O37 W9 59.3(17) . . . . ?
O36 W3 O6 Ni5 29.5(17) . . . . ?
O36 W3 O6 Ni6 -119.5(14) . . . . ?
O36 W4 O7 Ni4 121.1(14) . . . . ?
O36 W4 O7 Ni5 -34.3(16) . . . . ?
O36 P1 O34 Ni2 -120.1(14) . . . . ?
O36 P1 O34 Ni3 116.1(15) . . . . ?
O36 P1 O34 Ni5 -2.7(16) . . . . ?
O36 P1 O35 W1 179.9(12) . . . . ?
O36 P1 O35 W2 -60.3(17) . . . . ?
O36 P1 O35 W7 59.5(16) . . . . ?
O36 P1 O37 W5 61.2(18) . . . . ?
O36 P1 O37 W6 179.8(13) . . . . ?
O36 P1 O37 W9 -59.0(18) . . . . ?
O37 W5 O8 Ni2 37.3(18) . . . . ?
O37 W5 O8 Ni4 -134.0(15) . . . . ?
O37 W5 O18 W4 62(2) . . . . ?
O37 W6 O9 Ni1 118.8(15) . . . . ?
O37 W6 O9 Ni2 -31.8(14) . . . . ?
O37 W9 O27 W6 -5.4(11) . . . . ?
O37 W9 O30 W8 -55(3) . . . . ?
O37 P1 O34 Ni2 1.1(19) . . . . ?
O37 P1 O34 Ni3 -122.7(15) . . . . ?
O37 P1 O34 Ni5 118.4(14) . . . . ?
O37 P1 O35 W1 61.4(16) . . . . ?
O37 P1 O35 W2 -178.8(14) . . . . ?
O37 P1 O35 W7 -59.0(17) . . . . ?
O37 P1 O36 W3 179.6(13) . . . . ?
O37 P1 O36 W4 -60.4(17) . . . . ?
O37 P1 O36 W8 58.3(17) . . . . ?
O38 C1 C2 C3 -7(4) . . . . ?
O38 C1 C2 C7 173(3) . . . . ?
O39 C1 C2 C3 176(2) . . . . ?
O39 C1 C2 C7 -4(4) . . . . ?
O42 C6 C7 C2 -175(3) . . . . ?
N1 C8 C9 N2 38(4) . . . . ?
N3 C10 C11 N4 51(4) . . . . ?
C1 C2 C3 C4 -180(3) . . . . ?
C1 C2 C7 C6 180(3) . . . . ?
C2 C3 C4 C5 0.0 . . . . ?
C2 C3 C4 C16 -171(3) . . . . ?
C3 C2 C7 C6 0.0 . . . . ?
C3 C4 C5 C6 0.0 . . . . ?
C3 C4 C16 O40 -25(4) . . . . ?
C3 C4 C16 O41 159(3) . . . . ?
C4 C5 C6 O42 175(2) . . . . ?
C4 C5 C6 C7 0.0 . . . . ?
C5 C4 C16 O40 164(3) . . . . ?
C5 C4 C16 O41 -12(5) . . . . ?
C5 C6 C7 C2 0.0 . . . . ?
C7 C2 C3 C4 0.0 . . . . ?
C16 C4 C5 C6 171(3) . . . . ?
Ni7 N5 C33 C13 -39(3) . . . . ?
Ni7 N6 C13 C33 -25(3) . . . . ?
Ni7 N7 C14 C15 26(4) . . . . ?
Ni7 N8 C15 C14 43(3) . . . . ?
N5 Ni7 N6 C13 3(3) . . . . ?
N5 Ni7 N8 C15 156(2) . . . . ?
N6 Ni7 N7 C14 -178(3) . . . . ?
N6 C13 C33 N5 40(4) . . . . ?
N7 Ni7 N6 C13 -177(3) . . . . ?
N7 Ni7 N8 C15 -25(2) . . . . ?
N7 C14 C15 N8 -44(4) . . . . ?
N8 Ni7 N7 C14 -1(3) . . . . ?

loop_
_twin_individual_id
_twin_individual_mass_fraction_refined
1 0.85307
2 0.14693

loop_
_smtbx_masks_void_nr
_smtbx_masks_void_average_x
_smtbx_masks_void_average_y
_smtbx_masks_void_average_z
_smtbx_masks_void_volume
_smtbx_masks_void_count_electrons
_smtbx_masks_void_content
1 0.009 -0.250 0.000 448.7 44.0 ?
2 -0.086 -0.026 0.650 32.7 12.8 ?
3 -0.625 0.250 0.500 448.7 44.0 ?
4 0.086 0.474 0.850 32.7 12.8 ?
5 0.414 0.526 0.350 32.7 12.8 ?
6 0.586 0.026 0.150 32.7 12.8 ?
